data_2229890
loop_
_publ_author_name
'Kim, Jaemyeong'
'Kim, Kang-Woo'

_publ_section_title
;
 Bis(<i>N</i>,<i>N</i>,<i>N</i>-trimethylethanaminium)
 bis(1,4-tetraselenido-\k^2^<i>Se</i>^1^,<i>Se</i>^4^)cadmate
;
_journal_coeditor_code ZL2349
_journal_issue 4
_journal_name_full 'Acta Crystallographica Section E'
_journal_page_first m394
_journal_paper_doi 10.1107/S1600536811007227
_journal_volume 67
_journal_year 2011
_chemical_formula_iupac '(C5 H14 N)2 [Cd (Se4)2]'
_chemical_formula_moiety '2(C5 H14 N +), Cd Se8 2-'
_chemical_formula_sum 'C10 H28 Cd N2 Se8'
_chemical_formula_weight 920.42
_chemical_name_systematic
;
Bis(<i>N</i>,<i>N</i>,<i>N</i>-trimethylethanaminium)
bis(1,4-tetraselenido-\k^2^<i>Se</i>^1^,<i>Se</i>^4^)cadmate
;
_space_group_crystal_system monoclinic
_space_group_IT_number 14
_space_group_name_Hall '-P 2ybc'
_space_group_name_H-M_alt 'P 1 21/c 1'
_symmetry_space_group_name_Hall '-P 2ybc'
_symmetry_space_group_name_H-M 'P 1 21/c 1'
_atom_sites_solution_hydrogens geom
_atom_sites_solution_primary direct
_atom_sites_solution_secondary difmap
_audit_creation_method 'WinGX routine CIF_UPDATE'
_cell_angle_alpha 90
_cell_angle_beta 95.1740(10)
_cell_angle_gamma 90
_cell_formula_units_Z 4
_cell_length_a 12.5125(2)
_cell_length_b 11.3273(2)
_cell_length_c 16.7290(3)
_cell_measurement_reflns_used 9912
_cell_measurement_temperature 173(2)
_cell_measurement_theta_max 28.12
_cell_measurement_theta_min 2.44
_cell_volume 2361.39(7)
_computing_cell_refinement 'SAINT (Bruker, 2005)'
_computing_data_collection 'APEX2 (Bruker, 2005)'
_computing_data_reduction 'SAINT (Bruker, 2005)'
_computing_molecular_graphics 'DIAMOND (Brandenburg, 2006)'
_computing_publication_material 'WinGX (Farrugia, 1999)'
_computing_structure_refinement 'SHELXL97 (Sheldrick, 2008)'
_computing_structure_solution 'SHELXS97 (Sheldrick, 2008)'
_diffrn_ambient_temperature 173(2)
_diffrn_measured_fraction_theta_full 0.998
_diffrn_measured_fraction_theta_max 0.998
_diffrn_measurement_device_type 'Bruker APEXII CCD ULTRA'
_diffrn_measurement_method '\f and \w'
_diffrn_radiation_monochromator Multilyar
_diffrn_radiation_source 'Turbo X-ray'
_diffrn_radiation_type MoK\a
_diffrn_radiation_wavelength 0.71073
_diffrn_reflns_av_R_equivalents 0.0742
_diffrn_reflns_limit_h_max 16
_diffrn_reflns_limit_h_min -16
_diffrn_reflns_limit_k_max 15
_diffrn_reflns_limit_k_min -15
_diffrn_reflns_limit_l_max 20
_diffrn_reflns_limit_l_min -22
_diffrn_reflns_number 40764
_diffrn_reflns_theta_full 28.31
_diffrn_reflns_theta_max 28.31
_diffrn_reflns_theta_min 1.63
_diffrn_standards_number 0
_exptl_absorpt_coefficient_mu 13.252
_exptl_absorpt_correction_T_max 0.0413
_exptl_absorpt_correction_T_min 0.0098
_exptl_absorpt_correction_type multi-scan
_exptl_absorpt_process_details '(SADABS; Bruker, 2005)'
_exptl_crystal_colour 'dark purple'
_exptl_crystal_density_diffrn 2.589
_exptl_crystal_density_method 'not measured'
_exptl_crystal_description 'polyhedral block'
_exptl_crystal_F_000 1688
_exptl_crystal_size_max 0.295
_exptl_crystal_size_mid 0.272
_exptl_crystal_size_min 0.16
_refine_diff_density_max 0.877
_refine_diff_density_min -1.848
_refine_ls_extinction_coef 0.00141(10)
_refine_ls_extinction_method 'SHELXL97 (Sheldrick, 2008)'
_refine_ls_goodness_of_fit_ref 1.028
_refine_ls_hydrogen_treatment constr
_refine_ls_matrix_type full
_refine_ls_number_parameters 191
_refine_ls_number_reflns 5876
_refine_ls_number_restraints 0
_refine_ls_restrained_S_all 1.028
_refine_ls_R_factor_all 0.0417
_refine_ls_R_factor_gt 0.032
_refine_ls_shift/su_max 0.001
_refine_ls_shift/su_mean 0
_refine_ls_structure_factor_coef Fsqd
_refine_ls_weighting_details 'calc w=1/[\s^2^(Fo^2^)+(0.0326P)^2^+1.8487P] where P=(Fo^2^+2Fc^2^)/3'
_refine_ls_weighting_scheme calc
_refine_ls_wR_factor_ref 0.0814
_reflns_number_gt 4911
_reflns_number_total 5876
_reflns_threshold_expression I>2\s(I)
_cod_data_source_file zl2349.cif
_cod_data_source_block I
_cod_database_code 2229890
_cod_database_fobs_code 2229890

loop_
_space_group_symop_operation_xyz
'x, y, z'
'-x, y+1/2, -z+1/2'
'-x, -y, -z'
'x, -y-1/2, z-1/2'

loop_
_atom_site_type_symbol
_atom_site_label
_atom_site_fract_x
_atom_site_fract_y
_atom_site_fract_z
_atom_site_U_iso_or_equiv
_atom_site_adp_type
_atom_site_calc_flag
_atom_site_refinement_flags
_atom_site_occupancy
_atom_site_disorder_assembly
_atom_site_disorder_group
Cd Cd1 0.28864(2) 0.52306(3) 0.255978(17) 0.02603(9) Uani d . 1 . .
Se Se1 0.29708(3) 0.75340(4) 0.28334(3) 0.03026(11) Uani d . 1 . .
Se Se2 0.47862(3) 0.76914(4) 0.32974(3) 0.03032(11) Uani d . 1 . .
Se Se3 0.49898(3) 0.60822(4) 0.41770(3) 0.03229(11) Uani d . 1 . .
Se Se4 0.47131(3) 0.44849(4) 0.32945(3) 0.03102(11) Uani d . 1 . .
Se Se5 0.28100(3) 0.40649(4) 0.11800(2) 0.03112(11) Uani d . 1 . .
Se Se6 0.09505(3) 0.40696(5) 0.08845(3) 0.03800(12) Uani d . 1 . .
Se Se7 0.03406(3) 0.34066(4) 0.20879(3) 0.03345(11) Uani d . 1 . .
Se Se8 0.08684(3) 0.49621(4) 0.29446(3) 0.03304(11) Uani d . 1 . .
N N1 0.2702(3) 0.1209(3) 0.3584(2) 0.0271(7) Uani d . 1 . .
N N2 0.1899(2) 0.6780(3) 0.5421(2) 0.0273(7) Uani d . 1 . .
C C1 0.2527(4) 0.2362(4) 0.3994(3) 0.0363(10) Uani d . 1 . .
H H1A 0.2383 0.2217 0.4539 0.054 Uiso calc . 1 . .
H H1B 0.1929 0.2766 0.3718 0.054 Uiso calc . 1 . .
H H1C 0.3159 0.2842 0.3988 0.054 Uiso calc . 1 . .
C C2 0.1710(4) 0.0470(5) 0.3612(3) 0.0451(12) Uani d . 1 . .
H H2A 0.1575 0.034 0.4161 0.068 Uiso calc . 1 . .
H H2B 0.1811 -0.0275 0.3356 0.068 Uiso calc . 1 . .
H H2C 0.111 0.0873 0.3337 0.068 Uiso calc . 1 . .
C C3 0.2907(4) 0.1413(5) 0.2737(3) 0.0500(14) Uani d . 1 . .
H H3A 0.354 0.1888 0.2718 0.075 Uiso calc . 1 . .
H H3B 0.2305 0.1815 0.2463 0.075 Uiso calc . 1 . .
H H3C 0.301 0.0669 0.248 0.075 Uiso calc . 1 . .
C C4 0.3621(3) 0.0540(4) 0.4028(3) 0.0316(9) Uani d . 1 . .
H H4A 0.3443 0.0394 0.4572 0.038 Uiso calc . 1 . .
H H4B 0.3687 -0.022 0.377 0.038 Uiso calc . 1 . .
C C5 0.4685(4) 0.1152(5) 0.4065(3) 0.0462(12) Uani d . 1 . .
H H5A 0.5223 0.0659 0.4341 0.069 Uiso calc . 1 . .
H H5B 0.4643 0.1886 0.4347 0.069 Uiso calc . 1 . .
H H5C 0.4871 0.1302 0.353 0.069 Uiso calc . 1 . .
C C6 0.1112(4) 0.7104(5) 0.5999(3) 0.0426(11) Uani d . 1 . .
H H6A 0.1461 0.7101 0.6534 0.064 Uiso calc . 1 . .
H H6B 0.0535 0.6542 0.5963 0.064 Uiso calc . 1 . .
H H6C 0.0832 0.7877 0.5874 0.064 Uiso calc . 1 . .
C C7 0.2779(4) 0.7675(5) 0.5477(3) 0.0489(13) Uani d . 1 . .
H H7A 0.3118 0.7692 0.6015 0.073 Uiso calc . 1 . .
H H7B 0.2486 0.8439 0.534 0.073 Uiso calc . 1 . .
H H7C 0.3299 0.7469 0.5112 0.073 Uiso calc . 1 . .
C C8 0.1357(4) 0.6786(6) 0.4594(3) 0.0561(15) Uani d . 1 . .
H H8A 0.0804 0.6196 0.4549 0.084 Uiso calc . 1 . .
H H8B 0.1873 0.6618 0.4217 0.084 Uiso calc . 1 . .
H H8C 0.1045 0.7549 0.4479 0.084 Uiso calc . 1 . .
C C9 0.2423(4) 0.5611(5) 0.5627(3) 0.0434(12) Uani d . 1 . .
H H9A 0.2962 0.5465 0.5257 0.052 Uiso calc . 1 . .
H H9B 0.2791 0.5665 0.6162 0.052 Uiso calc . 1 . .
C C10 0.1678(5) 0.4572(5) 0.5604(4) 0.0588(15) Uani d . 1 . .
H H10A 0.2083 0.3867 0.5732 0.088 Uiso calc . 1 . .
H H10B 0.1312 0.4502 0.5077 0.088 Uiso calc . 1 . .
H H10C 0.1162 0.4684 0.5989 0.088 Uiso calc . 1 . .

loop_
_atom_site_aniso_label
_atom_site_aniso_U_11
_atom_site_aniso_U_22
_atom_site_aniso_U_33
_atom_site_aniso_U_12
_atom_site_aniso_U_13
_atom_site_aniso_U_23
Cd1 0.02102(14) 0.02943(17) 0.02811(16) -0.00364(11) 0.00481(11) 0.00007(11)
Se1 0.02386(19) 0.0284(2) 0.0385(2) 0.00127(16) 0.00277(16) 0.00038(17)
Se2 0.02108(19) 0.0273(2) 0.0435(3) -0.00169(16) 0.00789(16) -0.00507(17)
Se3 0.0269(2) 0.0401(3) 0.0298(2) 0.00456(18) 0.00195(16) -0.00306(17)
Se4 0.02296(19) 0.0274(2) 0.0426(3) 0.00099(16) 0.00250(17) 0.00039(17)
Se5 0.0253(2) 0.0401(3) 0.0292(2) -0.00149(17) 0.00922(16) -0.00414(17)
Se6 0.0279(2) 0.0541(3) 0.0313(2) 0.0017(2) -0.00101(17) -0.00473(19)
Se7 0.01889(19) 0.0374(3) 0.0446(3) -0.00443(17) 0.00541(16) -0.00307(19)
Se8 0.0223(2) 0.0426(3) 0.0357(2) -0.00182(17) 0.01091(16) -0.00686(18)
N1 0.0189(15) 0.0344(19) 0.0293(18) 0.0003(14) 0.0093(13) -0.0002(14)
N2 0.0223(15) 0.0346(19) 0.0260(17) -0.0016(14) 0.0074(12) -0.0010(14)
C1 0.033(2) 0.029(2) 0.049(3) 0.0038(18) 0.0139(19) 0.0045(19)
C2 0.025(2) 0.044(3) 0.066(3) -0.007(2) 0.009(2) -0.006(2)
C3 0.043(3) 0.080(4) 0.029(3) 0.013(3) 0.011(2) 0.011(2)
C4 0.028(2) 0.032(2) 0.035(2) 0.0071(18) 0.0075(17) 0.0023(17)
C5 0.025(2) 0.051(3) 0.062(3) 0.000(2) -0.002(2) 0.001(2)
C6 0.032(2) 0.058(3) 0.040(3) -0.002(2) 0.0186(19) -0.011(2)
C7 0.049(3) 0.047(3) 0.054(3) -0.019(2) 0.024(2) -0.010(2)
C8 0.048(3) 0.088(5) 0.032(3) 0.007(3) -0.002(2) 0.001(3)
C9 0.029(2) 0.042(3) 0.060(3) 0.004(2) 0.006(2) 0.008(2)
C10 0.055(3) 0.043(3) 0.081(4) -0.007(3) 0.022(3) 0.002(3)

loop_
_atom_type_symbol
_atom_type_description
_atom_type_scat_dispersion_real
_atom_type_scat_dispersion_imag
_atom_type_scat_source
C C 0.0033 0.0016 'International Tables Vol C Tables 4.2.6.8 and 6.1.1.4'
H H 0 0 'International Tables Vol C Tables 4.2.6.8 and 6.1.1.4'
N N 0.0061 0.0033 'International Tables Vol C Tables 4.2.6.8 and 6.1.1.4'
Se Se -0.0929 2.2259 'International Tables Vol C Tables 4.2.6.8 and 6.1.1.4'
Cd Cd -0.8075 1.2024 'International Tables Vol C Tables 4.2.6.8 and 6.1.1.4'

loop_
_geom_angle_atom_site_label_1
_geom_angle_atom_site_label_2
_geom_angle_atom_site_label_3
_geom_angle_site_symmetry_1
_geom_angle_site_symmetry_3
_geom_angle
_geom_angle_publ_flag
Se4 Cd1 Se1 . . 102.462(15) ?
Se4 Cd1 Se5 . . 102.001(17) ?
Se1 Cd1 Se5 . . 129.652(18) ?
Se4 Cd1 Se8 . . 130.416(18) ?
Se1 Cd1 Se8 . . 95.396(16) ?
Se5 Cd1 Se8 . . 101.053(16) ?
Se2 Se1 Cd1 . . 98.899(19) ?
Se1 Se2 Se3 . . 101.33(2) ?
Se4 Se3 Se2 . . 101.76(2) ?
Se3 Se4 Cd1 . . 96.841(19) ?
Se6 Se5 Cd1 . . 98.053(19) ?
Se5 Se6 Se7 . . 102.31(2) ?
Se8 Se7 Se6 . . 100.97(2) ?
Se7 Se8 Cd1 . . 99.156(19) ?
C3 N1 C1 . . 110.3(4) ?
C3 N1 C2 . . 109.4(4) ?
C1 N1 C2 . . 108.5(3) ?
C3 N1 C4 . . 111.0(3) ?
C1 N1 C4 . . 110.3(3) ?
C2 N1 C4 . . 107.4(3) ?
C8 N2 C6 . . 109.4(3) ?
C8 N2 C7 . . 109.1(4) ?
C6 N2 C7 . . 108.6(4) ?
C8 N2 C9 . . 111.8(4) ?
C6 N2 C9 . . 111.6(4) ?
C7 N2 C9 . . 106.2(4) ?
N1 C1 H1A . . 109.5 ?
N1 C1 H1B . . 109.5 ?
H1A C1 H1B . . 109.5 ?
N1 C1 H1C . . 109.5 ?
H1A C1 H1C . . 109.5 ?
H1B C1 H1C . . 109.5 ?
N1 C2 H2A . . 109.5 ?
N1 C2 H2B . . 109.5 ?
H2A C2 H2B . . 109.5 ?
N1 C2 H2C . . 109.5 ?
H2A C2 H2C . . 109.5 ?
H2B C2 H2C . . 109.5 ?
N1 C3 H3A . . 109.5 ?
N1 C3 H3B . . 109.5 ?
H3A C3 H3B . . 109.5 ?
N1 C3 H3C . . 109.5 ?
H3A C3 H3C . . 109.5 ?
H3B C3 H3C . . 109.5 ?
C5 C4 N1 . . 114.9(4) ?
C5 C4 H4A . . 108.5 ?
N1 C4 H4A . . 108.5 ?
C5 C4 H4B . . 108.5 ?
N1 C4 H4B . . 108.5 ?
H4A C4 H4B . . 107.5 ?
C4 C5 H5A . . 109.5 ?
C4 C5 H5B . . 109.5 ?
H5A C5 H5B . . 109.5 ?
C4 C5 H5C . . 109.5 ?
H5A C5 H5C . . 109.5 ?
H5B C5 H5C . . 109.5 ?
N2 C6 H6A . . 109.5 ?
N2 C6 H6B . . 109.5 ?
H6A C6 H6B . . 109.5 ?
N2 C6 H6C . . 109.5 ?
H6A C6 H6C . . 109.5 ?
H6B C6 H6C . . 109.5 ?
N2 C7 H7A . . 109.5 ?
N2 C7 H7B . . 109.5 ?
H7A C7 H7B . . 109.5 ?
N2 C7 H7C . . 109.5 ?
H7A C7 H7C . . 109.5 ?
H7B C7 H7C . . 109.5 ?
N2 C8 H8A . . 109.5 ?
N2 C8 H8B . . 109.5 ?
H8A C8 H8B . . 109.5 ?
N2 C8 H8C . . 109.5 ?
H8A C8 H8C . . 109.5 ?
H8B C8 H8C . . 109.5 ?
C10 C9 N2 . . 115.3(4) ?
C10 C9 H9A . . 108.4 ?
N2 C9 H9A . . 108.4 ?
C10 C9 H9B . . 108.4 ?
N2 C9 H9B . . 108.4 ?
H9A C9 H9B . . 107.5 ?
C9 C10 H10A . . 109.5 ?
C9 C10 H10B . . 109.5 ?
H10A C10 H10B . . 109.5 ?
C9 C10 H10C . . 109.5 ?
H10A C10 H10C . . 109.5 ?
H10B C10 H10C . . 109.5 ?

loop_
_geom_bond_atom_site_label_1
_geom_bond_atom_site_label_2
_geom_bond_site_symmetry_2
_geom_bond_distance
_geom_bond_publ_flag
Cd1 Se4 . 2.6347(5) ?
Cd1 Se1 . 2.6494(5) ?
Cd1 Se5 . 2.6535(5) ?
Cd1 Se8 . 2.6789(5) ?
Se1 Se2 . 2.3402(5) ?
Se2 Se3 . 2.3419(6) ?
Se3 Se4 . 2.3411(6) ?
Se5 Se6 . 2.3346(6) ?
Se6 Se7 . 2.3401(7) ?
Se7 Se8 . 2.3289(6) ?
N1 C3 . 1.481(6) ?
N1 C1 . 1.500(6) ?
N1 C2 . 1.501(6) ?
N1 C4 . 1.515(5) ?
N2 C8 . 1.485(6) ?
N2 C6 . 1.487(5) ?
N2 C7 . 1.494(6) ?
N2 C9 . 1.504(6) ?
C1 H1A . 0.96 ?
C1 H1B . 0.96 ?
C1 H1C . 0.96 ?
C2 H2A . 0.96 ?
C2 H2B . 0.96 ?
C2 H2C . 0.96 ?
C3 H3A . 0.96 ?
C3 H3B . 0.96 ?
C3 H3C . 0.96 ?
C4 C5 . 1.497(6) ?
C4 H4A . 0.97 ?
C4 H4B . 0.97 ?
C5 H5A . 0.96 ?
C5 H5B . 0.96 ?
C5 H5C . 0.96 ?
C6 H6A . 0.96 ?
C6 H6B . 0.96 ?
C6 H6C . 0.96 ?
C7 H7A . 0.96 ?
C7 H7B . 0.96 ?
C7 H7C . 0.96 ?
C8 H8A . 0.96 ?
C8 H8B . 0.96 ?
C8 H8C . 0.96 ?
C9 C10 . 1.499(7) ?
C9 H9A . 0.97 ?
C9 H9B . 0.97 ?
C10 H10A . 0.96 ?
C10 H10B . 0.96 ?
C10 H10C . 0.96 ?
